data_7251001
loop_
_publ_author_name
'Marasinghe, Aloka A.'
'Averkiev, Boris B.'
'Aaker\"oy, Christer B.'

_publ_section_title
;
 Examining intermolecular interactions in crystal structures of
 amide-substituted 2-aminopyrimidine derivatives
;
_journal_issue 43
_journal_name_full CrystEngComm
_journal_page_first 7000
_journal_page_last 7011
_journal_paper_doi 10.1039/D5CE00839E
_journal_volume 27
_journal_year 2025
_chemical_formula_moiety 'C11 H16 Cl N3 O'
_chemical_formula_sum 'C11 H16 Cl N3 O'
_chemical_formula_weight 241.72
_chemical_melting_point 356.5(15)
_chemical_name_systematic N-(5-chloropyrimidin-2-yl)heptanamide
_space_group_crystal_system monoclinic
_space_group_IT_number 14
_space_group_name_Hall '-P 2ybc'
_space_group_name_H-M_alt 'P 1 21/c 1'
_atom_sites_solution_hydrogens mixed
_atom_sites_solution_primary direct
_audit_creation_date 2024-09-18
_audit_creation_method
;
Olex2 1.5-ac5-024
(compiled 2022.04.12 svn.rca3783a0 for Rigaku Oxford Diffraction, GUI svn.r6498)
;
_audit_update_record
;
2025-08-25 deposited with the CCDC.	2025-10-02 downloaded from the CCDC.
;
_cell_angle_alpha 90
_cell_angle_beta 107.3484(18)
_cell_angle_gamma 90
_cell_formula_units_Z 4
_cell_length_a 14.1859(2)
_cell_length_b 4.43507(5)
_cell_length_c 20.7479(4)
_cell_measurement_reflns_used 7193
_cell_measurement_temperature 210.00(10)
_cell_measurement_theta_max 79.2760
_cell_measurement_theta_min 3.2630
_cell_volume 1245.98(4)
_computing_cell_refinement 'CrysAlisPro 1.171.43.133a (Rigaku OD, 2024)'
_computing_data_collection 'CrysAlisPro 1.171.43.133a (Rigaku OD, 2024)'
_computing_data_reduction 'CrysAlisPro 1.171.43.133a (Rigaku OD, 2024)'
_computing_molecular_graphics 'Olex2 1.5-ac5-024 (Dolomanov et al., 2009)'
_computing_publication_material 'Olex2 1.5-ac5-024 (Dolomanov et al., 2009)'
_computing_structure_refinement 'SHELXL 2018/3 (Sheldrick, 2015)'
_computing_structure_solution 'SHELXS  (Sheldrick, 2008)'
_diffrn_ambient_environment N~2~
_diffrn_ambient_temperature 210.00(10)
_diffrn_detector 'Hybrid Pixel Array Detector'
_diffrn_detector_area_resol_mean 10.0000
_diffrn_detector_type HyPix
_diffrn_measured_fraction_theta_full 1.000
_diffrn_measured_fraction_theta_max 0.992
_diffrn_measurement_details
;
List of Runs (angles in degrees, time in seconds):

  # Type    Start    End  Width  t~exp~   \w     \q     \k     \f   Frames
#--------------------------------------------------------------------------
  1  \w   -122.00 -35.00   0.50    0.60    --  -48.07 -14.00 147.00  174
  2  \w    -22.00  22.00   0.50    0.60    --  -48.07  14.00 -42.00   88
  3  \w     -2.00  23.00   0.50    0.60    --   48.07 -14.00 147.00   50
  4  \w     72.00  99.00   0.50    0.60    --   48.07  14.00 -42.00   54
  5  \w   -146.00-121.00   0.50    2.40    --  -91.75 -14.00 147.00   50
  6  \w     99.00 170.00   0.50    2.40    --  113.25  14.00 -42.00  142
  7  \w   -118.00 -74.00   0.50    0.60    --  -48.07-125.00 150.00   88
  8  \w    -25.00  43.00   0.50    0.60    --   48.07 -38.00  30.00  136
  9  \w     36.00  89.00   0.50    0.60    --   48.07-125.00   0.00  106
 10  \w     42.00  68.00   0.50    2.40    --  113.25 -61.00 150.00   52
 11  \w     80.00 105.00   0.50    2.40    --  113.25 -77.00   0.00   50
 12  \w    104.00 145.00   0.50    2.40    --  113.25  15.00-120.00   82
 13  \w     45.00  71.00   0.50    2.40    --  113.25 -77.00   0.00   52
 14  \w     42.00  72.00   0.50    2.40    --  113.25 -94.00 -60.00   60
 15  \w     78.00 105.00   0.50    2.40    --  113.25 -94.00 -60.00   54
 16  \w    123.00 170.00   0.50    2.40    --  113.25 125.00-150.00   94
 17  \w     49.00  79.00   0.50    2.40    --  113.25-125.00 120.00   60
 18  \w     86.00 111.00   0.50    2.40    --  113.25-125.00 120.00   50
 19  \w     44.00  70.00   0.50    2.40    --  113.25 -94.00   0.00   52
 20  \w     81.00 106.00   0.50    2.40    --  113.25 -94.00   0.00   50
 21  \w     45.00  70.00   0.50    2.40    --  113.25 -61.00 -90.00   50
 22  \w    113.00 177.00   0.50    2.40    --  113.25  45.00 -30.00  128
 23  \w     43.00  70.00   0.50    2.40    --  113.25 -61.00   0.00   54
 24  \w    148.00 178.00   0.50    2.40    --  113.25  15.00-120.00   60
 25  \w    101.00 127.00   0.50    2.40    --  113.25  30.00  60.00   52
 26  \w    131.00 169.00   0.50    2.40    --  113.25  30.00  60.00   76
 27  \w     42.00  67.00   0.50    2.40    --  113.25 -61.00  30.00   50
 28  \w     42.00  67.00   0.50    2.40    --  113.25 -61.00-180.00   50
 29  \w     42.00  79.00   0.50    2.40    --  113.25 -77.00  60.00   74
 30  \w     43.00  73.00   0.50    2.40    --  113.25 -94.00 150.00   60
 31  \w     80.00 106.00   0.50    2.40    --  113.25 -94.00 150.00   52
 32  \w    138.00 175.00   0.50    2.40    --  113.25  30.00 150.00   74
 33  \w    118.00 178.00   0.50    2.40    --  113.25 125.00-120.00  120
 34  \w    106.00 157.00   0.50    2.40    --  113.25  45.00-120.00  102
 35  \w     64.00  90.00   0.50    2.40    --  113.25 -77.00  30.00   52
 36  \w     74.00  99.00   0.50    2.40    --  113.25 -94.00 -30.00   50
;
_diffrn_measurement_device 'four-circle diffractometer'
_diffrn_measurement_device_type 'XtaLAB Synergy, Dualflex, HyPix'
_diffrn_measurement_method '\w scans'
_diffrn_orient_matrix_type 'CrysAlisPro convention (1999,Acta A55,543-557)'
_diffrn_orient_matrix_UB_11 0.0961951000
_diffrn_orient_matrix_UB_12 -0.0405141000
_diffrn_orient_matrix_UB_13 0.0583059000
_diffrn_orient_matrix_UB_21 -0.0607372000
_diffrn_orient_matrix_UB_22 -0.0527072000
_diffrn_orient_matrix_UB_23 0.0493757000
_diffrn_orient_matrix_UB_31 -0.0019859000
_diffrn_orient_matrix_UB_32 -0.3409850000
_diffrn_orient_matrix_UB_33 -0.0145333000
_diffrn_radiation_monochromator mirror
_diffrn_radiation_probe x-ray
_diffrn_radiation_type 'Cu K\a'
_diffrn_radiation_wavelength 1.54184
_diffrn_reflns_av_R_equivalents 0.0270
_diffrn_reflns_av_unetI/netI 0.0291
_diffrn_reflns_Laue_measured_fraction_full 1.000
_diffrn_reflns_Laue_measured_fraction_max 0.992
_diffrn_reflns_limit_h_max 17
_diffrn_reflns_limit_h_min -18
_diffrn_reflns_limit_k_max 3
_diffrn_reflns_limit_k_min -5
_diffrn_reflns_limit_l_max 26
_diffrn_reflns_limit_l_min -26
_diffrn_reflns_number 10186
_diffrn_reflns_point_group_measured_fraction_full 1.000
_diffrn_reflns_point_group_measured_fraction_max 0.992
_diffrn_reflns_theta_full 67.684
_diffrn_reflns_theta_max 79.725
_diffrn_reflns_theta_min 3.264
_diffrn_source 'micro-focus sealed X-ray tube'
_diffrn_source_type 'PhotonJet (Cu) X-ray Source'
_exptl_absorpt_coefficient_mu 2.588
_exptl_absorpt_correction_T_max 1.00000
_exptl_absorpt_correction_T_min 0.87584
_exptl_absorpt_correction_type multi-scan
_exptl_absorpt_process_details
;
CrysAlisPro 1.171.43.133a (Rigaku Oxford Diffraction, 2024)
Empirical absorption correction using spherical harmonics,
implemented in SCALE3 ABSPACK scaling algorithm.
;
_exptl_crystal_colour colourless
_exptl_crystal_colour_primary colourless
_exptl_crystal_density_diffrn 1.289
_exptl_crystal_description plate
_exptl_crystal_F_000 512
_exptl_crystal_recrystallization_method 'crystallized from ethylacetate'
_exptl_crystal_size_max 0.25
_exptl_crystal_size_mid 0.07
_exptl_crystal_size_min 0.01
_refine_diff_density_max 0.184
_refine_diff_density_min -0.177
_refine_diff_density_rms 0.038
_refine_ls_extinction_method none
_refine_ls_goodness_of_fit_ref 1.052
_refine_ls_hydrogen_treatment mixed
_refine_ls_matrix_type full
_refine_ls_number_parameters 150
_refine_ls_number_reflns 2692
_refine_ls_number_restraints 0
_refine_ls_restrained_S_all 1.052
_refine_ls_R_factor_all 0.0350
_refine_ls_R_factor_gt 0.0322
_refine_ls_shift/su_max 0.002
_refine_ls_shift/su_mean 0.000
_refine_ls_structure_factor_coef Fsqd
_refine_ls_weighting_details 'w=1/[\s^2^(Fo^2^)+(0.0488P)^2^+0.2202P] where P=(Fo^2^+2Fc^2^)/3'
_refine_ls_weighting_scheme calc
_refine_ls_wR_factor_gt 0.0891
_refine_ls_wR_factor_ref 0.0918
_reflns_Friedel_coverage 0.000
_reflns_number_gt 2455
_reflns_number_total 2692
_reflns_threshold_expression 'I > 2\s(I)'
_cod_data_source_file d5ce00839e2.cif
_cod_data_source_block exp_928_auto
_cod_depositor_comments
;
The following automatic conversions were performed:

data item '_chemical_melting_point' value '355-358' was changed to
'356.5(15)' -- the average value was taken and precision was
estimated.

Automatic conversion script
Id: cif_fix_values 8170 2020-07-09 18:12:32Z antanas 

 Adding full bibliography for 7250982--7251002.cif.
;
_cod_database_code 7251001
_shelx_shelxl_version_number 2018/3
_chemical_oxdiff_formula C11H16Cl1N3O
_shelx_space_group_comment
;
The symmetry employed for this shelxl refinement is uniquely defined
by the following loop, which should always be used as a source of
symmetry information in preference to the above space-group names.
They are only intended as comments.
;
_shelx_estimated_absorpt_t_max 0.975
_shelx_estimated_absorpt_t_min 0.564
_olex2_refinement_description
;
1. Fixed Uiso
 At 1.2 times of:
  All C(H) groups, All C(H,H) groups
 At 1.5 times of:
  All C(H,H,H) groups
2.a Secondary CH2 refined with riding coordinates:
 C10(H10A,H10B), C11(H11A,H11B), C12(H12A,H12B), C13(H13A,H13B), C14(H14A,H14B)
2.b Aromatic/amide H refined with riding coordinates:
 C3(H3), C5(H5)
2.c Idealised Me refined as rotating group:
 C15(H15A,H15B,H15C)
;
_olex2_submission_special_instructions 'No special instructions were received'
_oxdiff_exptl_absorpt_empirical_details
;
Empirical correction (ABSPACK) includes:
- Absorption correction using spherical harmonics
- Frame scaling
;
_oxdiff_exptl_absorpt_empirical_full_max 1.296
_oxdiff_exptl_absorpt_empirical_full_min 0.639

loop_
_space_group_symop_operation_xyz
'x, y, z'
'-x, y+1/2, -z+1/2'
'-x, -y, -z'
'x, -y-1/2, z-1/2'

loop_
_atom_site_label
_atom_site_type_symbol
_atom_site_fract_x
_atom_site_fract_y
_atom_site_fract_z
_atom_site_U_iso_or_equiv
_atom_site_adp_type
_atom_site_occupancy
_atom_site_site_symmetry_order
_atom_site_calc_flag
_atom_site_refinement_flags_posn
_atom_site_refinement_flags_adp
_atom_site_refinement_flags_occupancy
_atom_site_disorder_assembly
_atom_site_disorder_group
Cl1 Cl 0.30944(2) 1.32749(7) 0.63081(2) 0.04300(12) Uani 1 1 d . . . . .
C1 C 0.52608(9) 0.6688(2) 0.60514(6) 0.0318(2) Uani 1 1 d . . . . .
N2 N 0.45643(8) 0.7617(2) 0.54900(5) 0.0352(2) Uani 1 1 d . . . . .
C3 C 0.39102(9) 0.9619(3) 0.55676(6) 0.0363(3) Uani 1 1 d . . . . .
H3 H 0.341370 1.031224 0.518647 0.044 Uiso 1 1 calc R U . . .
C4 C 0.39480(9) 1.0701(3) 0.62002(6) 0.0339(2) Uani 1 1 d . . . . .
C5 C 0.46791(9) 0.9600(3) 0.67458(6) 0.0359(3) Uani 1 1 d . . . . .
H5 H 0.471298 1.029945 0.717987 0.043 Uiso 1 1 calc R U . . .
N6 N 0.53410(8) 0.7579(2) 0.66811(5) 0.0362(2) Uani 1 1 d . . . . .
N7 N 0.58928(8) 0.4567(2) 0.59262(5) 0.0356(2) Uani 1 1 d . . . . .
H7 H 0.5741(11) 0.392(3) 0.5515(8) 0.037(4) Uiso 1 1 d . . . . .
C8 C 0.67466(9) 0.3208(3) 0.63268(6) 0.0366(3) Uani 1 1 d . . . . .
O9 O 0.71075(8) 0.1248(2) 0.60658(5) 0.0524(3) Uani 1 1 d . . . . .
C10 C 0.71890(9) 0.4128(3) 0.70517(6) 0.0403(3) Uani 1 1 d . . . . .
H10A H 0.677797 0.334324 0.731859 0.048 Uiso 1 1 calc R U . . .
H10B H 0.718914 0.633319 0.708221 0.048 Uiso 1 1 calc R U . . .
C11 C 0.82401(10) 0.2976(3) 0.73492(7) 0.0435(3) Uani 1 1 d . . . . .
H11A H 0.825040 0.079582 0.727450 0.052 Uiso 1 1 calc R U . . .
H11B H 0.866480 0.392905 0.711210 0.052 Uiso 1 1 calc R U . . .
C12 C 0.86550(10) 0.3613(3) 0.80997(7) 0.0433(3) Uani 1 1 d . . . . .
H12A H 0.823475 0.262664 0.833570 0.052 Uiso 1 1 calc R U . . .
H12B H 0.862745 0.578958 0.817334 0.052 Uiso 1 1 calc R U . . .
C13 C 0.97133(10) 0.2543(4) 0.84079(7) 0.0485(3) Uani 1 1 d . . . . .
H13A H 0.975352 0.040356 0.830096 0.058 Uiso 1 1 calc R U . . .
H13B H 1.014364 0.366067 0.820044 0.058 Uiso 1 1 calc R U . . .
C14 C 1.00889(12) 0.2946(5) 0.91641(8) 0.0654(5) Uani 1 1 d . . . . .
H14A H 0.966825 0.178866 0.937247 0.079 Uiso 1 1 calc R U . . .
H14B H 1.003428 0.507774 0.927185 0.079 Uiso 1 1 calc R U . . .
C15 C 1.11558(14) 0.1941(6) 0.94691(11) 0.0842(7) Uani 1 1 d . . . . .
H15A H 1.157701 0.306119 0.926230 0.126 Uiso 1 1 calc R U . . .
H15B H 1.120923 -0.019675 0.938796 0.126 Uiso 1 1 calc R U . . .
H15C H 1.136072 0.231949 0.995155 0.126 Uiso 1 1 calc R U . . .

loop_
_atom_site_aniso_label
_atom_site_aniso_U_11
_atom_site_aniso_U_22
_atom_site_aniso_U_33
_atom_site_aniso_U_23
_atom_site_aniso_U_13
_atom_site_aniso_U_12
Cl1 0.04466(19) 0.04163(18) 0.04669(19) -0.00265(11) 0.01970(14) 0.00357(12)
C1 0.0352(6) 0.0348(5) 0.0258(5) -0.0011(4) 0.0097(4) -0.0035(4)
N2 0.0405(5) 0.0402(5) 0.0247(4) -0.0012(4) 0.0095(4) 0.0008(4)
C3 0.0393(6) 0.0391(6) 0.0299(5) 0.0011(4) 0.0092(5) 0.0006(5)
C4 0.0377(6) 0.0329(5) 0.0336(5) -0.0014(4) 0.0147(5) -0.0030(5)
C5 0.0434(6) 0.0395(6) 0.0263(5) -0.0049(4) 0.0128(4) -0.0040(5)
N6 0.0404(5) 0.0432(5) 0.0244(4) -0.0030(4) 0.0089(4) -0.0005(4)
N7 0.0389(5) 0.0427(5) 0.0244(4) -0.0037(4) 0.0080(4) 0.0010(4)
C8 0.0355(6) 0.0417(6) 0.0324(6) -0.0021(5) 0.0099(5) -0.0004(5)
O9 0.0502(6) 0.0621(6) 0.0412(5) -0.0107(4) 0.0081(4) 0.0158(5)
C10 0.0363(6) 0.0491(7) 0.0324(6) -0.0037(5) 0.0058(5) 0.0019(5)
C11 0.0344(6) 0.0554(8) 0.0386(6) -0.0031(5) 0.0077(5) 0.0017(5)
C12 0.0336(6) 0.0545(7) 0.0388(6) 0.0007(5) 0.0060(5) 0.0001(5)
C13 0.0338(6) 0.0622(8) 0.0453(7) 0.0044(6) 0.0056(6) -0.0009(6)
C14 0.0468(8) 0.0943(13) 0.0465(8) 0.0088(8) 0.0007(7) -0.0053(8)
C15 0.0461(9) 0.1233(19) 0.0661(11) 0.0281(12) -0.0093(8) -0.0100(10)

loop_
_atom_type_symbol
_atom_type_description
_atom_type_scat_dispersion_real
_atom_type_scat_dispersion_imag
_atom_type_scat_source
C C 0.0181 0.0091 'International Tables Vol C Tables 4.2.6.8 and 6.1.1.4'
H H 0.0000 0.0000 'International Tables Vol C Tables 4.2.6.8 and 6.1.1.4'
Cl Cl 0.3639 0.7018 'International Tables Vol C Tables 4.2.6.8 and 6.1.1.4'
N N 0.0311 0.0180 'International Tables Vol C Tables 4.2.6.8 and 6.1.1.4'
O O 0.0492 0.0322 'International Tables Vol C Tables 4.2.6.8 and 6.1.1.4'

loop_
_geom_angle_atom_site_label_1
_geom_angle_atom_site_label_2
_geom_angle_atom_site_label_3
_geom_angle
_geom_angle_site_symmetry_1
_geom_angle_site_symmetry_3
_geom_angle_publ_flag
N2 C1 N7 113.38(10) . . ?
N6 C1 N2 125.52(11) . . ?
N6 C1 N7 121.06(10) . . ?
C3 N2 C1 117.28(10) . . ?
N2 C3 C4 121.06(11) . . ?
C3 C4 Cl1 121.47(10) . . ?
C5 C4 Cl1 120.88(9) . . ?
C5 C4 C3 117.63(11) . . ?
N6 C5 C4 122.41(10) . . ?
C5 N6 C1 116.08(10) . . ?
C1 N7 C8 133.30(10) . . ?
N7 C8 C10 120.76(11) . . ?
O9 C8 N7 116.93(11) . . ?
O9 C8 C10 122.31(12) . . ?
C8 C10 C11 112.38(11) . . ?
C12 C11 C10 112.75(11) . . ?
C11 C12 C13 113.90(12) . . ?
C14 C13 C12 113.46(14) . . ?
C13 C14 C15 113.36(18) . . ?

loop_
_geom_bond_atom_site_label_1
_geom_bond_atom_site_label_2
_geom_bond_distance
_geom_bond_site_symmetry_2
_geom_bond_publ_flag
Cl1 C4 1.7266(12) . ?
C1 N2 1.3477(15) . ?
C1 N6 1.3370(14) . ?
C1 N7 1.3768(15) . ?
N2 C3 1.3282(16) . ?
C3 C4 1.3835(16) . ?
C4 C5 1.3767(17) . ?
C5 N6 1.3337(17) . ?
N7 C8 1.3859(16) . ?
C8 O9 1.2148(16) . ?
C8 C10 1.5033(17) . ?
C10 C11 1.5219(18) . ?
C11 C12 1.5182(18) . ?
C12 C13 1.5216(18) . ?
C13 C14 1.510(2) . ?
C14 C15 1.523(3) . ?

loop_
_geom_hbond_atom_site_label_D
_geom_hbond_atom_site_label_H
_geom_hbond_atom_site_label_A
_geom_hbond_distance_DH
_geom_hbond_distance_HA
_geom_hbond_distance_DA
_geom_hbond_angle_DHA
_geom_hbond_site_symmetry_A
_geom_hbond_publ_flag
N7 H7 N2 0.864(16) 2.112(16) 2.9759(13) 177.4(14) 3_666 yes
